data_7201363
loop_
_publ_author_name
'Neumann, Marcus Aurelius'
'Perrin, Marc-Antoine'

_publ_section_title
;
 Can crystal structure prediction guide experimentalists to a new
 polymorph of paracetamol?
;
_journal_issue 11
_journal_name_full CrystEngComm
_journal_page_first 2475
_journal_paper_doi 10.1039/b909819d
_journal_volume 11
_journal_year 2009
_space_group_IT_number 29
_symmetry_cell_setting orthorhombic
_symmetry_Int_Tables_number 29
_symmetry_space_group_name_Hall 'P 2c -2ac'
_symmetry_space_group_name_H-M 'P c a 21'
_cell_angle_alpha 90.000000
_cell_angle_beta 90.000000
_cell_angle_gamma 90.000000
_cell_length_a 16.788579
_cell_length_b 5.071152
_cell_length_c 8.565162
_cell_volume 729.216
_cod_data_source_file b909819d.txt
_cod_data_source_block 15
_cod_original_sg_symbol_H-M 'P c a 2_1'
_cod_struct_determination_method theoretical
_cod_database_code 7201363

loop_
_symmetry_equiv_pos_site_id
_symmetry_equiv_pos_as_xyz
1 x,y,z
2 -x,-y,z+1/2
3 x+1/2,-y,z
4 -x+1/2,y,z+1/2

loop_
_atom_site_label
_atom_site_type_symbol
_atom_site_fract_x
_atom_site_fract_y
_atom_site_fract_z
C0_0 C 0.340629 0.119671 0.533250
C1_0 C 0.354099 -0.094538 0.433263
C2_0 C 0.262159 0.184873 0.572448
N3_0 N 0.401127 0.279722 0.598232
C4_0 C 0.289984 -0.236932 0.374105
H5_0 H 0.414501 -0.146845 0.401125
C6_0 C 0.198321 0.044002 0.512340
H7_0 H 0.251456 0.350336 0.650365
C8_0 C 0.478564 0.297392 0.557903
H9_0 H 0.381228 0.416004 0.677602
C10_0 C 0.211459 -0.168557 0.411268
H11_0 H 0.300831 -0.404506 0.297983
H12_0 H 0.137805 0.098037 0.543703
C13_0 C 0.525050 0.516665 0.632735
O14_0 O 0.510739 0.147451 0.458587
O15_0 O 0.149698 -0.309472 0.349445
H16_0 H 0.529166 0.681157 0.549535
H17_0 H 0.497973 0.593847 0.739244
H18_0 H 0.585601 0.448663 0.657544
H19_0 H 0.097701 -0.239913 0.393286
